data_7100554
loop_
_publ_author_name
'Ekkehardt Hahn'
'Volker Langenhahn'
'Tania Pape'

_publ_section_title
;
Template synthesis of tungsten complexes with
saturated N-heterocyclic carbene ligands
;
_journal_name_full 'Chemical Communications'
_journal_paper_doi 10.1039/b510996e
_journal_year 2005
_chemical_formula_sum 'C8 H6 N2 O5 W'
_chemical_formula_weight 394.00
_space_group_IT_number 2
_symmetry_cell_setting triclinic
_symmetry_space_group_name_Hall '-P 1'
_symmetry_space_group_name_H-M 'P -1'
_cell_angle_alpha 94.486(3)
_cell_angle_beta 106.524(3)
_cell_angle_gamma 100.679(3)
_cell_formula_units_Z 2
_cell_length_a 6.6670(10)
_cell_length_b 8.5579(12)
_cell_length_c 10.1724(15)
_cell_measurement_temperature 153(2)
_cell_volume 541.48(14)
_diffrn_ambient_temperature 153(2)
_exptl_crystal_density_diffrn 2.417
_cod_database_code 7100554

loop_
_symmetry_equiv_pos_as_xyz
'x, y, z'
'-x, -y, -z'

loop_
_atom_site_label
_atom_site_type_symbol
_atom_site_fract_x
_atom_site_fract_y
_atom_site_fract_z
_atom_site_U_iso_or_equiv
_atom_site_adp_type
_atom_site_occupancy
_atom_site_symmetry_multiplicity
_atom_site_calc_flag
_atom_site_refinement_flags
_atom_site_disorder_assembly
_atom_site_disorder_group
W W 0.12544(2) 0.676994(16) 0.786072(14) 0.01504(9) Uani 1 1 d . . .
C1 C -0.0395(7) 0.4195(6) 0.7377(4) 0.0175(8) Uani 1 1 d . . .
N1 N -0.2401(6) 0.3594(5) 0.6601(5) 0.0270(9) Uani 1 1 d . . .
H1 H -0.3278 0.4206 0.6234 0.032 Uiso 1 1 calc R . .
C2 C -0.3053(8) 0.1844(6) 0.6400(6) 0.0302(10) Uani 1 1 d . . .
H2A H -0.3448 0.1395 0.5411 0.036 Uiso 1 1 calc R . .
H2B H -0.4271 0.1481 0.6757 0.036 Uiso 1 1 calc R . .
C3 C -0.1028(9) 0.1385(6) 0.7248(6) 0.0368(12) Uani 1 1 d . . .
H3A H -0.1276 0.0829 0.8024 0.044 Uiso 1 1 calc R . .
H3B H -0.0487 0.0689 0.6667 0.044 Uiso 1 1 calc R . .
N2 N 0.0459(7) 0.2952(5) 0.7756(5) 0.0292(9) Uani 1 1 d . . .
H2 H 0.1798 0.3059 0.8268 0.035 Uiso 1 1 calc R . .
C4 C 0.3077(7) 0.6348(6) 0.9734(5) 0.0196(8) Uani 1 1 d . . .
O4 O 0.4109(6) 0.6155(5) 1.0780(4) 0.0286(8) Uani 1 1 d . . .
C5 C 0.3396(7) 0.6240(6) 0.6942(5) 0.0209(8) Uani 1 1 d . . .
O5 O 0.4632(6) 0.5981(6) 0.6403(4) 0.0331(9) Uani 1 1 d . . .
C6 C -0.0911(7) 0.7391(6) 0.8759(5) 0.0222(9) Uani 1 1 d . . .
O6 O -0.2094(6) 0.7812(6) 0.9247(4) 0.0340(9) Uani 1 1 d . . .
C7 C -0.0639(7) 0.7223(6) 0.6034(5) 0.0220(8) Uani 1 1 d . . .
O7 O -0.1720(7) 0.7544(6) 0.5052(4) 0.0384(10) Uani 1 1 d . . .
C8 C 0.2855(7) 0.9052(6) 0.8262(5) 0.0224(8) Uani 1 1 d . . .
O8 O 0.3797(7) 1.0374(5) 0.8454(4) 0.0386(9) Uani 1 1 d . . .

loop_
_atom_site_aniso_label
_atom_site_aniso_U_11
_atom_site_aniso_U_22
_atom_site_aniso_U_33
_atom_site_aniso_U_23
_atom_site_aniso_U_13
_atom_site_aniso_U_12
W 0.01774(11) 0.00975(11) 0.01669(11) 0.00226(6) 0.00432(7) 0.00201(6)
C1 0.0223(18) 0.015(2) 0.0156(18) 0.0037(15) 0.0055(15) 0.0039(15)
N1 0.0247(17) 0.017(2) 0.033(2) 0.0052(16) 0.0000(16) 0.0040(15)
C2 0.031(2) 0.017(2) 0.037(3) 0.0039(19) 0.006(2) -0.0022(18)
C3 0.052(3) 0.013(2) 0.036(3) 0.0043(19) 0.003(2) 0.002(2)
N2 0.0304(19) 0.0149(19) 0.036(2) 0.0069(16) -0.0023(17) 0.0065(15)
C4 0.0217(18) 0.014(2) 0.020(2) -0.0017(16) 0.0038(15) 0.0008(15)
O4 0.0362(18) 0.0194(18) 0.0236(17) 0.0042(13) -0.0005(14) 0.0043(14)
C5 0.0221(18) 0.017(2) 0.021(2) 0.0043(16) 0.0029(16) 0.0028(16)
O5 0.0297(17) 0.043(2) 0.0298(19) 0.0027(17) 0.0112(15) 0.0140(17)
C6 0.0255(19) 0.017(2) 0.021(2) 0.0057(16) 0.0035(16) 0.0018(16)
O6 0.0334(18) 0.042(2) 0.0297(19) -0.0005(17) 0.0143(15) 0.0111(17)
C7 0.0264(19) 0.016(2) 0.024(2) 0.0025(16) 0.0085(17) 0.0039(16)
O7 0.046(2) 0.042(3) 0.0276(19) 0.0129(18) 0.0050(17) 0.016(2)
C8 0.0269(19) 0.011(2) 0.027(2) 0.0003(16) 0.0062(17) 0.0003(16)
O8 0.046(2) 0.0194(19) 0.042(2) 0.0034(16) 0.0101(18) -0.0060(16)

loop_
_geom_bond_atom_site_label_1
_geom_bond_atom_site_label_2
_geom_bond_distance
_geom_bond_site_symmetry_2
_geom_bond_publ_flag
W C8 1.993(5) . ?
W C5 2.012(5) . ?
W C7 2.039(5) . ?
W C6 2.040(5) . ?
W C4 2.047(4) . ?
W C1 2.221(5) . ?
C1 N1 1.326(6) . ?
C1 N2 1.330(6) . ?
N1 C2 1.461(6) . ?
C2 C3 1.519(7) . ?
C3 N2 1.468(7) . ?
C4 O4 1.134(6) . ?
C5 O5 1.155(6) . ?
C6 O6 1.139(6) . ?
C7 O7 1.140(6) . ?
C8 O8 1.160(6) . ?
